data_4104757
loop_
_publ_author_name
'Sebastian Burck'
'Kathrin G\"otz'
'Martin Kaupp'
'Martin Nieger'
'Johannes Weber'
'J\"orn Schmedt auf der G\"unne'
'Dietrich Gudat'

_publ_contact_author
;
        Martin Nieger
        Laboratory of Inorganic Chemistry
        Department of Chemistry
        Universitity of Helsinki
        P.O. Box 55
        FIN-00014 University of Helsinki
        Finland
;
_publ_contact_author_email martin.nieger@helsinki.fi
_publ_contact_author_fax '++358 9 191 50198'
_publ_contact_author_phone '++358 9 191 50223'
_publ_section_title
;
 Diphosphines with Strongly Polarized P-P Bonds: Hybrids between Covalent
 Molecules and Donor-Acceptor Adducts with Flexible Molecular Structures
;
_journal_name_full 'Journal of the American Chemical Society'
_journal_page_first 10763
_journal_page_last 10774
_journal_paper_doi 10.1021/ja903156p
_journal_volume 131
_journal_year 2009
_chemical_formula_moiety 'C40 H60 N2 P2'
_chemical_formula_sum 'C40 H60 N2 P2'
_chemical_formula_weight 630.84
_chemical_name_systematic
; 
 1,3-(Bis-2,6-diisopropylphenyl)-2-(2',3',4',5'-tetraethylphospholyl)-
 4,5-dimethyl-dihydro-1,3,2-diazaphosphole
;
_space_group_IT_number 2
_symmetry_cell_setting triclinic
_symmetry_space_group_name_Hall '-P 1'
_symmetry_space_group_name_H-M 'P -1'
_atom_sites_solution_hydrogens geom
_atom_sites_solution_primary direct
_atom_sites_solution_secondary difmap
_audit_creation_method SHELXL-97
_cell_angle_alpha 108.629(2)
_cell_angle_beta 95.211(2)
_cell_angle_gamma 104.049(2)
_cell_formula_units_Z 4
_cell_length_a 10.6195(3)
_cell_length_b 19.4211(6)
_cell_length_c 20.5732(8)
_cell_measurement_reflns_used 11691
_cell_measurement_temperature 123(2)
_cell_measurement_theta_max 27.5
_cell_measurement_theta_min 1
_cell_volume 3834.5(2)
_computing_cell_refinement DENZO-SMN
_computing_data_collection Collect
_computing_data_reduction DENZO-SMN
_computing_molecular_graphics XP
_computing_publication_material 'SHELXL-97 (Sheldrick, 1997)'
_computing_structure_refinement 'SHELXL-97 (Sheldrick, 1997)'
_computing_structure_solution 'SHELXS-97 (Sheldrick, 1990)'
_diffrn_ambient_temperature 123(2)
_diffrn_measured_fraction_theta_full 0.997
_diffrn_measured_fraction_theta_max 0.997
_diffrn_measurement_device_type 'Nonius KappaCCD'
_diffrn_measurement_method 'rotation in phi and omega, 1 deg.'
_diffrn_radiation_monochromator graphite
_diffrn_radiation_source 'fine-focus sealed tube'
_diffrn_radiation_type MoK\a
_diffrn_radiation_wavelength 0.71073
_diffrn_reflns_av_R_equivalents 0.0679
_diffrn_reflns_av_sigmaI/netI 0.1689
_diffrn_reflns_limit_h_max 12
_diffrn_reflns_limit_h_min -12
_diffrn_reflns_limit_k_max 23
_diffrn_reflns_limit_k_min -22
_diffrn_reflns_limit_l_max 24
_diffrn_reflns_limit_l_min -23
_diffrn_reflns_number 33389
_diffrn_reflns_theta_full 25.03
_diffrn_reflns_theta_max 25.03
_diffrn_reflns_theta_min 2.95
_exptl_absorpt_coefficient_mu 0.142
_exptl_absorpt_correction_type none
_exptl_crystal_colour red-orange
_exptl_crystal_density_diffrn 1.093
_exptl_crystal_density_meas ?
_exptl_crystal_description plates
_exptl_crystal_F_000 1376
_exptl_crystal_size_max 0.18
_exptl_crystal_size_mid 0.09
_exptl_crystal_size_min 0.03
_refine_diff_density_max 0.399
_refine_diff_density_min -0.440
_refine_diff_density_rms 0.043
_refine_ls_extinction_method none
_refine_ls_goodness_of_fit_ref 0.849
_refine_ls_hydrogen_treatment constr
_refine_ls_matrix_type full
_refine_ls_number_parameters 797
_refine_ls_number_reflns 13516
_refine_ls_number_restraints 0
_refine_ls_restrained_S_all 0.849
_refine_ls_R_factor_all 0.1418
_refine_ls_R_factor_gt 0.0528
_refine_ls_shift/su_max 0.001
_refine_ls_shift/su_mean 0.000
_refine_ls_structure_factor_coef Fsqd
_refine_ls_weighting_details 'calc w=1/[\s^2^(Fo^2^)+(0.0350P)^2^+0.0000P] where P=(Fo^2^+2Fc^2^)/3'
_refine_ls_weighting_scheme calc
_refine_ls_wR_factor_gt 0.0898
_refine_ls_wR_factor_ref 0.1062
_reflns_number_gt 6305
_reflns_number_total 13516
_reflns_threshold_expression >2sigma(I)
_cod_data_source_file ja903156p_si_002_5.cif
_cod_data_source_block gudat140_compound_4f
_cod_depositor_comments
;
The following automatic conversions were performed:

'_exptl_crystal_density_meas' value 'none' was changed to '?' - the
value is perceived as not measured.

Automatic conversion script
Id: cif_fix_values 3008 2015-01-20 13:52:24Z robertas 
;
_cod_database_code 4104757

loop_
_symmetry_equiv_pos_as_xyz
'x, y, z'
'-x, -y, -z'

loop_
_atom_site_label
_atom_site_type_symbol
_atom_site_fract_x
_atom_site_fract_y
_atom_site_fract_z
_atom_site_U_iso_or_equiv
_atom_site_adp_type
_atom_site_occupancy
_atom_site_symmetry_multiplicity
_atom_site_calc_flag
_atom_site_refinement_flags
P1 P 0.24121(7) 0.51435(4) 0.75302(4) 0.0307(2) Uani 1 1 d .
N2 N 0.3164(2) 0.50060(12) 0.82335(11) 0.0275(6) Uani 1 1 d .
C3 C 0.3127(3) 0.42414(16) 0.81315(15) 0.0292(7) Uani 1 1 d .
C4 C 0.2571(3) 0.37874(16) 0.74807(15) 0.0304(7) Uani 1 1 d .
N5 N 0.2184(2) 0.42011(12) 0.70804(11) 0.0297(6) Uani 1 1 d .
C6 C 0.3839(3) 0.56143(16) 0.88681(15) 0.0301(7) Uani 1 1 d .
C7 C 0.3103(3) 0.60301(16) 0.92812(15) 0.0328(8) Uani 1 1 d .
C8 C 0.3778(3) 0.66386(17) 0.98823(16) 0.0438(9) Uani 1 1 d .
H8 H 0.3300 0.6932 1.0166 0.053 Uiso 1 1 calc R
C9 C 0.5128(4) 0.68228(17) 1.00729(16) 0.0481(9) Uani 1 1 d .
H9 H 0.5575 0.7245 1.0481 0.058 Uiso 1 1 calc R
C10 C 0.5832(3) 0.63965(18) 0.96730(16) 0.0441(9) Uani 1 1 d .
H10 H 0.6758 0.6518 0.9823 0.053 Uiso 1 1 calc R
C11 C 0.5225(3) 0.57940(16) 0.90571(15) 0.0337(8) Uani 1 1 d .
C12 C 0.6059(3) 0.53740(17) 0.86118(16) 0.0413(8) Uani 1 1 d .
H12 H 0.5451 0.4895 0.8260 0.050 Uiso 1 1 calc R
C13 C 0.6800(3) 0.58395(18) 0.82154(17) 0.0522(9) Uani 1 1 d .
H13A H 0.7315 0.5551 0.7928 0.078 Uiso 1 1 calc R
H13B H 0.7395 0.6317 0.8549 0.078 Uiso 1 1 calc R
H13C H 0.6164 0.5949 0.7916 0.078 Uiso 1 1 calc R
C14 C 0.7052(3) 0.51541(18) 0.90472(18) 0.0636(11) Uani 1 1 d .
H14A H 0.7562 0.4882 0.8740 0.095 Uiso 1 1 calc R
H14B H 0.6571 0.4827 0.9275 0.095 Uiso 1 1 calc R
H14C H 0.7652 0.5614 0.9402 0.095 Uiso 1 1 calc R
C15 C 0.1610(3) 0.58033(18) 0.91113(16) 0.0440(9) Uani 1 1 d .
H15 H 0.1321 0.5415 0.8630 0.053 Uiso 1 1 calc R
C16 C 0.1052(3) 0.6443(2) 0.9129(2) 0.1002(16) Uani 1 1 d .
H16A H 0.0086 0.6253 0.9012 0.150 Uiso 1 1 calc R
H16B H 0.1384 0.6664 0.8789 0.150 Uiso 1 1 calc R
H16C H 0.1319 0.6832 0.9598 0.150 Uiso 1 1 calc R
C17 C 0.1022(3) 0.5444(2) 0.9609(2) 0.1116(18) Uani 1 1 d .
H17A H 0.0057 0.5294 0.9489 0.167 Uiso 1 1 calc R
H17B H 0.1311 0.5810 1.0088 0.167 Uiso 1 1 calc R
H17C H 0.1318 0.4995 0.9574 0.167 Uiso 1 1 calc R
C18 C 0.1644(3) 0.38122(16) 0.63467(16) 0.0353(8) Uani 1 1 d .
C19 C 0.0269(3) 0.34820(16) 0.61449(17) 0.0418(9) Uani 1 1 d .
C20 C -0.0214(4) 0.30733(18) 0.5437(2) 0.0643(11) Uani 1 1 d .
H20 H -0.1136 0.2844 0.5276 0.077 Uiso 1 1 calc R
C21 C 0.0641(5) 0.2998(2) 0.49643(19) 0.0769(14) Uani 1 1 d .
H21 H 0.0293 0.2719 0.4484 0.092 Uiso 1 1 calc R
C22 C 0.1978(5) 0.3320(2) 0.5179(2) 0.0684(13) Uani 1 1 d .
H22 H 0.2541 0.3254 0.4844 0.082 Uiso 1 1 calc R
C23 C 0.2529(4) 0.37410(18) 0.58799(18) 0.0470(9) Uani 1 1 d .
C24 C 0.3999(4) 0.41052(19) 0.61035(19) 0.0625(11) Uani 1 1 d .
H24 H 0.4128 0.4546 0.6545 0.075 Uiso 1 1 calc R
C25 C 0.4766(3) 0.36005(18) 0.62755(19) 0.0719(11) Uani 1 1 d .
H25A H 0.5705 0.3882 0.6427 0.108 Uiso 1 1 calc R
H25B H 0.4651 0.3151 0.5860 0.108 Uiso 1 1 calc R
H25C H 0.4436 0.3443 0.6651 0.108 Uiso 1 1 calc R
C26 C 0.4642(4) 0.4428(2) 0.5590(2) 0.1197(19) Uani 1 1 d .
H26A H 0.5588 0.4667 0.5775 0.180 Uiso 1 1 calc R
H26B H 0.4232 0.4807 0.5522 0.180 Uiso 1 1 calc R
H26C H 0.4520 0.4018 0.5141 0.180 Uiso 1 1 calc R
C27 C -0.0641(3) 0.35803(17) 0.66710(17) 0.0466(9) Uani 1 1 d .
H27 H -0.0110 0.3680 0.7136 0.056 Uiso 1 1 calc R
C28 C -0.1113(3) 0.42804(17) 0.67268(18) 0.0610(10) Uani 1 1 d .
H28A H -0.1683 0.4348 0.7077 0.092 Uiso 1 1 calc R
H28B H -0.1611 0.4210 0.6274 0.092 Uiso 1 1 calc R
H28C H -0.0348 0.4731 0.6865 0.092 Uiso 1 1 calc R
C29 C -0.1820(3) 0.28884(19) 0.6527(2) 0.0775(12) Uani 1 1 d .
H29A H -0.2348 0.2994 0.6895 0.116 Uiso 1 1 calc R
H29B H -0.1506 0.2452 0.6521 0.116 Uiso 1 1 calc R
H29C H -0.2365 0.2775 0.6075 0.116 Uiso 1 1 calc R
C30 C 0.3511(3) 0.40293(15) 0.87442(14) 0.0380(8) Uani 1 1 d .
H30A H 0.3286 0.3476 0.8601 0.057 Uiso 1 1 calc R
H30B H 0.3033 0.4224 0.9115 0.057 Uiso 1 1 calc R
H30C H 0.4463 0.4250 0.8917 0.057 Uiso 1 1 calc R
C31 C 0.2223(3) 0.29383(14) 0.71710(14) 0.0400(8) Uani 1 1 d .
H31A H 0.2649 0.2748 0.7492 0.060 Uiso 1 1 calc R
H31B H 0.2529 0.2790 0.6725 0.060 Uiso 1 1 calc R
H31C H 0.1263 0.2722 0.7094 0.060 Uiso 1 1 calc R
P2 P 0.38739(8) 0.59851(4) 0.70186(4) 0.0369(2) Uani 1 1 d .
C32 C 0.3763(3) 0.67790(16) 0.77346(15) 0.0354(8) Uani 1 1 d .
C33 C 0.2630(3) 0.69664(16) 0.75987(15) 0.0371(8) Uani 1 1 d .
C34 C 0.1817(3) 0.64928(16) 0.69231(15) 0.0355(8) Uani 1 1 d .
C35 C 0.2336(3) 0.59433(16) 0.65442(15) 0.0336(8) Uani 1 1 d .
C36 C 0.4865(3) 0.72250(17) 0.83605(15) 0.0419(8) Uani 1 1 d .
H36A H 0.5104 0.6871 0.8571 0.050 Uiso 1 1 calc R
H36B H 0.4542 0.7589 0.8714 0.050 Uiso 1 1 calc R
C37 C 0.6098(3) 0.76605(17) 0.81737(17) 0.0563(10) Uani 1 1 d .
H37A H 0.6778 0.7935 0.8595 0.084 Uiso 1 1 calc R
H37B H 0.5874 0.8022 0.7976 0.084 Uiso 1 1 calc R
H37C H 0.6433 0.7303 0.7830 0.084 Uiso 1 1 calc R
C38 C 0.2301(3) 0.76515(16) 0.80678(16) 0.0475(9) Uani 1 1 d .
H38A H 0.2625 0.7730 0.8560 0.057 Uiso 1 1 calc R
H38B H 0.1329 0.7548 0.8002 0.057 Uiso 1 1 calc R
C39 C 0.2897(3) 0.83801(17) 0.79299(18) 0.0640(11) Uani 1 1 d .
H39A H 0.2641 0.8799 0.8246 0.096 Uiso 1 1 calc R
H39B H 0.2569 0.8311 0.7446 0.096 Uiso 1 1 calc R
H39C H 0.3861 0.8497 0.8010 0.096 Uiso 1 1 calc R
C40 C 0.0558(3) 0.66372(17) 0.66558(16) 0.0473(9) Uani 1 1 d .
H40A H 0.0370 0.6414 0.6140 0.057 Uiso 1 1 calc R
H40B H 0.0709 0.7192 0.6788 0.057 Uiso 1 1 calc R
C41 C -0.0652(3) 0.63136(18) 0.69307(19) 0.0635(11) Uani 1 1 d .
H41A H -0.1417 0.6433 0.6739 0.095 Uiso 1 1 calc R
H41B H -0.0484 0.6538 0.7441 0.095 Uiso 1 1 calc R
H41C H -0.0831 0.5762 0.6788 0.095 Uiso 1 1 calc R
C42 C 0.1727(3) 0.53943(16) 0.58094(14) 0.0400(8) Uani 1 1 d .
H42A H 0.0755 0.5284 0.5749 0.048 Uiso 1 1 calc R
H42B H 0.1943 0.4911 0.5746 0.048 Uiso 1 1 calc R
C43 C 0.2204(3) 0.56950(17) 0.52488(15) 0.0508(9) Uani 1 1 d .
H43A H 0.1785 0.5316 0.4787 0.076 Uiso 1 1 calc R
H43B H 0.3165 0.5797 0.5300 0.076 Uiso 1 1 calc R
H43C H 0.1970 0.6165 0.5299 0.076 Uiso 1 1 calc R
P1' P 0.79268(7) 1.02037(4) 0.76329(4) 0.0292(2) Uani 1 1 d .
N2' N 0.8847(2) 1.01579(12) 0.83410(11) 0.0285(6) Uani 1 1 d .
C3' C 0.9227(3) 0.94813(16) 0.82172(15) 0.0283(7) Uani 1 1 d .
C4' C 0.8825(3) 0.90270(16) 0.75526(15) 0.0308(7) Uani 1 1 d .
N5' N 0.8148(2) 0.93538(12) 0.71647(11) 0.0275(6) Uani 1 1 d .
C6' C 0.9417(3) 1.07902(16) 0.89817(15) 0.0294(7) Uani 1 1 d .
C7' C 0.8601(3) 1.10140(16) 0.94645(15) 0.0310(7) Uani 1 1 d .
C8' C 0.9194(3) 1.16078(17) 1.00870(16) 0.0405(8) Uani 1 1 d .
H8' H 0.8666 1.1772 1.0420 0.049 Uiso 1 1 calc R
C9' C 1.0539(3) 1.19667(17) 1.02348(17) 0.0460(9) Uani 1 1 d .
H9' H 1.0924 1.2369 1.0667 0.055 Uiso 1 1 calc R
C10' C 1.1315(3) 1.17388(17) 0.97543(17) 0.0431(9) Uani 1 1 d .
H10' H 1.2236 1.1987 0.9861 0.052 Uiso 1 1 calc R
C11' C 1.0778(3) 1.11531(17) 0.91167(16) 0.0354(8) Uani 1 1 d .
C12' C 1.1665(3) 1.09628(17) 0.85869(16) 0.0428(8) Uani 1 1 d .
H12' H 1.1149 1.0489 0.8195 0.051 Uiso 1 1 calc R
C13' C 1.2909(3) 1.08153(19) 0.88910(18) 0.0629(11) Uani 1 1 d .
H13D H 1.3439 1.0689 0.8528 0.094 Uiso 1 1 calc R
H13E H 1.2650 1.0391 0.9058 0.094 Uiso 1 1 calc R
H13F H 1.3431 1.1271 0.9280 0.094 Uiso 1 1 calc R
C14' C 1.2085(3) 1.15921(18) 0.82819(17) 0.0555(10) Uani 1 1 d .
H14D H 1.2641 1.1447 0.7937 0.083 Uiso 1 1 calc R
H14E H 1.2583 1.2067 0.8658 0.083 Uiso 1 1 calc R
H14F H 1.1298 1.1664 0.8056 0.083 Uiso 1 1 calc R
C15' C 0.7134(3) 1.06184(17) 0.93111(15) 0.0395(8) Uani 1 1 d .
H15' H 0.6797 1.0555 0.8820 0.047 Uiso 1 1 calc R
C16' C 0.6832(3) 0.98269(18) 0.93528(18) 0.0636(10) Uani 1 1 d .
H16D H 0.5874 0.9592 0.9245 0.095 Uiso 1 1 calc R
H16E H 0.7177 0.9864 0.9825 0.095 Uiso 1 1 calc R
H16F H 0.7250 0.9516 0.9016 0.095 Uiso 1 1 calc R
C17' C 0.6346(3) 1.10689(19) 0.97762(17) 0.0627(11) Uani 1 1 d .
H17D H 0.5408 1.0783 0.9646 0.094 Uiso 1 1 calc R
H17E H 0.6461 1.1559 0.9715 0.094 Uiso 1 1 calc R
H17F H 0.6665 1.1153 1.0265 0.094 Uiso 1 1 calc R
C18' C 0.7922(3) 0.90398(16) 0.64114(15) 0.0310(8) Uani 1 1 d .
C19' C 0.6671(3) 0.85710(16) 0.60472(16) 0.0319(8) Uani 1 1 d .
C20' C 0.6500(3) 0.82595(17) 0.53249(17) 0.0441(9) Uani 1 1 d .
H20' H 0.5651 0.7955 0.5062 0.053 Uiso 1 1 calc R
C21' C 0.7544(4) 0.83858(18) 0.49827(17) 0.0482(9) Uani 1 1 d .
H21' H 0.7413 0.8155 0.4490 0.058 Uiso 1 1 calc R
C22' C 0.8766(4) 0.88404(18) 0.53473(17) 0.0448(9) Uani 1 1 d .
H22' H 0.9472 0.8920 0.5102 0.054 Uiso 1 1 calc R
C23' C 0.8998(3) 0.91883(16) 0.60699(16) 0.0343(8) Uani 1 1 d .
C24' C 1.0352(3) 0.97141(17) 0.64524(16) 0.0417(9) Uani 1 1 d .
H24' H 1.0264 1.0002 0.6937 0.050 Uiso 1 1 calc R
C25' C 1.0890(3) 1.02947(17) 0.61109(17) 0.0555(10) Uani 1 1 d .
H25D H 1.1757 1.0627 0.6379 0.083 Uiso 1 1 calc R
H25E H 1.0281 1.0600 0.6104 0.083 Uiso 1 1 calc R
H25F H 1.0976 1.0028 0.5632 0.083 Uiso 1 1 calc R
C26' C 1.1364(3) 0.92798(18) 0.65112(18) 0.0597(10) Uani 1 1 d .
H26D H 1.2215 0.9641 0.6772 0.090 Uiso 1 1 calc R
H26E H 1.1469 0.8991 0.6043 0.090 Uiso 1 1 calc R
H26F H 1.1052 0.8931 0.6756 0.090 Uiso 1 1 calc R
C27' C 0.5532(3) 0.83917(16) 0.64200(15) 0.0373(8) Uani 1 1 d .
H27' H 0.5904 0.8572 0.6929 0.045 Uiso 1 1 calc R
C28' C 0.4540(3) 0.8813(2) 0.6331(2) 0.0759(13) Uani 1 1 d .
H28D H 0.3829 0.8697 0.6586 0.114 Uiso 1 1 calc R
H28E H 0.4168 0.8654 0.5835 0.114 Uiso 1 1 calc R
H28F H 0.4979 0.9360 0.6515 0.114 Uiso 1 1 calc R
C29' C 0.4848(3) 0.75428(18) 0.61853(18) 0.0675(11) Uani 1 1 d .
H29D H 0.5499 0.7278 0.6250 0.101 Uiso 1 1 calc R
H29E H 0.4439 0.7352 0.5691 0.101 Uiso 1 1 calc R
H29F H 0.4166 0.7453 0.6464 0.101 Uiso 1 1 calc R
C30' C 0.9867(3) 0.93179(15) 0.88091(15) 0.0408(8) Uani 1 1 d .
H30D H 0.9264 0.9289 0.9139 0.061 Uiso 1 1 calc R
H30E H 1.0685 0.9724 0.9047 0.061 Uiso 1 1 calc R
H30F H 1.0070 0.8833 0.8628 0.061 Uiso 1 1 calc R
C31' C 0.8857(3) 0.82217(15) 0.72208(15) 0.0405(8) Uani 1 1 d .
H31D H 0.9430 0.8098 0.7541 0.061 Uiso 1 1 calc R
H31E H 0.9200 0.8164 0.6786 0.061 Uiso 1 1 calc R
H31F H 0.7961 0.7878 0.7119 0.061 Uiso 1 1 calc R
P2' P 0.89072(8) 1.12709(4) 0.71845(4) 0.0357(2) Uani 1 1 d .
C32' C 0.7313(3) 1.08913(15) 0.66375(14) 0.0308(7) Uani 1 1 d .
C33' C 0.6380(3) 1.11332(16) 0.69940(15) 0.0310(7) Uani 1 1 d .
C34' C 0.6913(3) 1.16490(16) 0.77040(15) 0.0322(8) Uani 1 1 d .
C35' C 0.8250(3) 1.17964(15) 0.78862(15) 0.0307(7) Uani 1 1 d .
C36' C 0.7071(3) 1.04036(16) 0.58702(14) 0.0390(8) Uani 1 1 d .
H36C H 0.7700 1.0096 0.5804 0.047 Uiso 1 1 calc R
H36D H 0.6169 1.0048 0.5744 0.047 Uiso 1 1 calc R
C37' C 0.7205(3) 1.08327(18) 0.53742(15) 0.0622(11) Uani 1 1 d .
H37D H 0.7035 1.0473 0.4894 0.093 Uiso 1 1 calc R
H37E H 0.8101 1.1177 0.5483 0.093 Uiso 1 1 calc R
H37F H 0.6566 1.1127 0.5422 0.093 Uiso 1 1 calc R
C38' C 0.4944(3) 1.09219(17) 0.66712(16) 0.0436(9) Uani 1 1 d .
H38C H 0.4402 1.0856 0.7026 0.052 Uiso 1 1 calc R
H38D H 0.4719 1.0427 0.6284 0.052 Uiso 1 1 calc R
C39' C 0.4578(3) 1.14921(19) 0.6394(2) 0.0780(13) Uani 1 1 d .
H39D H 0.3632 1.1316 0.6199 0.117 Uiso 1 1 calc R
H39E H 0.5083 1.1548 0.6029 0.117 Uiso 1 1 calc R
H39F H 0.4782 1.1983 0.6774 0.117 Uiso 1 1 calc R
C40' C 0.6064(3) 1.20127(17) 0.81811(16) 0.0461(9) Uani 1 1 d .
H40C H 0.5144 1.1679 0.8032 0.055 Uiso 1 1 calc R
H40D H 0.6379 1.2048 0.8662 0.055 Uiso 1 1 calc R
C41' C 0.6067(3) 1.27952(18) 0.81914(18) 0.0707(12) Uani 1 1 d .
H41D H 0.5497 1.2991 0.8508 0.106 Uiso 1 1 calc R
H41E H 0.5736 1.2766 0.7720 0.106 Uiso 1 1 calc R
H41F H 0.6969 1.3136 0.8353 0.106 Uiso 1 1 calc R
C42' C 0.9080(3) 1.23557(16) 0.85734(15) 0.0420(8) Uani 1 1 d .
H42C H 0.9738 1.2132 0.8732 0.050 Uiso 1 1 calc R
H42D H 0.8503 1.2438 0.8925 0.050 Uiso 1 1 calc R
C43' C 0.9799(3) 1.31161(16) 0.85394(16) 0.0530(9) Uani 1 1 d .
H43D H 1.0314 1.3449 0.9001 0.080 Uiso 1 1 calc R
H43E H 0.9155 1.3348 0.8393 0.080 Uiso 1 1 calc R
H43F H 1.0393 1.3042 0.8202 0.080 Uiso 1 1 calc R

loop_
_atom_site_aniso_label
_atom_site_aniso_U_11
_atom_site_aniso_U_22
_atom_site_aniso_U_33
_atom_site_aniso_U_23
_atom_site_aniso_U_13
_atom_site_aniso_U_12
P1 0.0324(5) 0.0306(5) 0.0301(5) 0.0103(4) 0.0058(4) 0.0111(4)
N2 0.0293(15) 0.0254(14) 0.0270(15) 0.0072(12) 0.0049(12) 0.0092(13)
C3 0.0299(19) 0.0284(18) 0.036(2) 0.0146(16) 0.0095(16) 0.0139(16)
C4 0.0322(19) 0.0310(19) 0.0298(19) 0.0100(17) 0.0056(16) 0.0131(17)
N5 0.0342(15) 0.0308(15) 0.0263(15) 0.0117(13) 0.0053(12) 0.0113(13)
C6 0.033(2) 0.0285(18) 0.0302(19) 0.0122(16) 0.0033(16) 0.0102(17)
C7 0.039(2) 0.0308(19) 0.0294(19) 0.0116(16) 0.0076(17) 0.0097(17)
C8 0.052(2) 0.041(2) 0.036(2) 0.0104(18) 0.0106(19) 0.012(2)
C9 0.062(3) 0.038(2) 0.034(2) 0.0086(17) -0.001(2) 0.003(2)
C10 0.035(2) 0.050(2) 0.044(2) 0.020(2) -0.0036(18) 0.0061(19)
C11 0.034(2) 0.0340(19) 0.034(2) 0.0137(17) 0.0005(17) 0.0113(17)
C12 0.0268(19) 0.045(2) 0.054(2) 0.0194(18) 0.0013(17) 0.0119(17)
C13 0.036(2) 0.064(2) 0.062(2) 0.026(2) 0.0168(19) 0.0179(19)
C14 0.043(2) 0.070(3) 0.087(3) 0.037(2) 0.004(2) 0.024(2)
C15 0.040(2) 0.059(2) 0.036(2) 0.0116(18) 0.0131(17) 0.024(2)
C16 0.056(3) 0.078(3) 0.196(5) 0.074(3) 0.033(3) 0.036(3)
C17 0.052(3) 0.135(4) 0.199(5) 0.125(4) 0.032(3) 0.025(3)
C18 0.055(2) 0.0259(18) 0.030(2) 0.0124(16) 0.0092(19) 0.0165(18)
C19 0.056(3) 0.0252(19) 0.040(2) 0.0088(17) -0.007(2) 0.0139(19)
C20 0.091(3) 0.043(2) 0.049(3) 0.003(2) -0.019(3) 0.032(2)
C21 0.151(5) 0.057(3) 0.029(2) 0.006(2) -0.009(3) 0.063(3)
C22 0.126(4) 0.063(3) 0.040(3) 0.022(2) 0.029(3) 0.062(3)
C23 0.082(3) 0.036(2) 0.038(2) 0.0183(19) 0.023(2) 0.032(2)
C24 0.081(3) 0.047(2) 0.072(3) 0.021(2) 0.053(3) 0.028(2)
C25 0.067(3) 0.054(2) 0.085(3) 0.016(2) 0.010(2) 0.012(2)
C26 0.139(4) 0.144(4) 0.174(5) 0.119(4) 0.118(4) 0.096(4)
C27 0.035(2) 0.039(2) 0.059(2) 0.0181(19) -0.0072(19) 0.0030(19)
C28 0.048(2) 0.051(2) 0.091(3) 0.029(2) 0.014(2) 0.020(2)
C29 0.065(3) 0.054(3) 0.101(3) 0.032(2) -0.014(2) 0.000(2)
C30 0.039(2) 0.0361(19) 0.043(2) 0.0180(17) 0.0055(16) 0.0145(17)
C31 0.052(2) 0.0316(19) 0.0358(19) 0.0094(16) 0.0063(17) 0.0142(18)
P2 0.0414(5) 0.0360(5) 0.0364(5) 0.0134(4) 0.0070(4) 0.0156(5)
C32 0.042(2) 0.0321(19) 0.0352(19) 0.0154(16) 0.0069(17) 0.0121(17)
C33 0.051(2) 0.0311(19) 0.034(2) 0.0127(17) 0.0112(18) 0.0184(18)
C34 0.041(2) 0.0355(19) 0.036(2) 0.0153(17) 0.0105(17) 0.0175(18)
C35 0.042(2) 0.0336(18) 0.0313(19) 0.0152(16) 0.0092(16) 0.0147(17)
C36 0.047(2) 0.037(2) 0.042(2) 0.0160(18) 0.0052(18) 0.0094(18)
C37 0.057(2) 0.045(2) 0.055(2) 0.0181(19) -0.003(2) -0.003(2)
C38 0.058(2) 0.045(2) 0.044(2) 0.0141(18) 0.0119(18) 0.024(2)
C39 0.080(3) 0.043(2) 0.073(3) 0.016(2) 0.016(2) 0.030(2)
C40 0.056(2) 0.046(2) 0.048(2) 0.0167(18) 0.0085(19) 0.029(2)
C41 0.042(2) 0.056(2) 0.095(3) 0.025(2) 0.010(2) 0.022(2)
C42 0.046(2) 0.042(2) 0.036(2) 0.0145(18) 0.0044(17) 0.0200(18)
C43 0.068(2) 0.052(2) 0.031(2) 0.0138(18) 0.0049(18) 0.018(2)
P1' 0.0287(5) 0.0331(5) 0.0288(5) 0.0126(4) 0.0059(4) 0.0116(4)
N2' 0.0270(15) 0.0304(14) 0.0296(15) 0.0115(13) 0.0030(12) 0.0106(13)
C3' 0.0251(18) 0.0332(18) 0.034(2) 0.0199(17) 0.0060(15) 0.0104(16)
C4' 0.0310(19) 0.0367(19) 0.036(2) 0.0195(17) 0.0119(16) 0.0190(17)
N5' 0.0281(14) 0.0334(14) 0.0260(15) 0.0140(12) 0.0060(12) 0.0128(13)
C6' 0.031(2) 0.0314(19) 0.0292(19) 0.0151(16) 0.0009(16) 0.0109(17)
C7' 0.034(2) 0.0337(19) 0.0277(19) 0.0146(16) 0.0017(16) 0.0104(17)
C8' 0.051(2) 0.043(2) 0.032(2) 0.0147(18) 0.0050(18) 0.021(2)
C9' 0.058(3) 0.034(2) 0.037(2) 0.0102(17) -0.009(2) 0.007(2)
C10' 0.035(2) 0.041(2) 0.048(2) 0.020(2) -0.0081(19) 0.0014(18)
C11' 0.034(2) 0.039(2) 0.037(2) 0.0196(18) 0.0018(17) 0.0091(18)
C12' 0.0268(19) 0.051(2) 0.047(2) 0.0200(18) 0.0040(17) 0.0023(18)
C13' 0.053(2) 0.079(3) 0.085(3) 0.051(2) 0.026(2) 0.035(2)
C14' 0.032(2) 0.077(3) 0.067(2) 0.046(2) 0.0050(19) 0.008(2)
C15' 0.039(2) 0.049(2) 0.0297(19) 0.0116(17) 0.0067(16) 0.0133(19)
C16' 0.048(2) 0.054(2) 0.086(3) 0.026(2) 0.018(2) 0.006(2)
C17' 0.050(2) 0.080(3) 0.060(2) 0.020(2) 0.013(2) 0.029(2)
C18' 0.038(2) 0.0323(19) 0.033(2) 0.0169(16) 0.0101(18) 0.0214(18)
C19' 0.040(2) 0.0278(18) 0.031(2) 0.0105(16) 0.0093(17) 0.0155(17)
C20' 0.047(2) 0.041(2) 0.045(2) 0.0140(19) 0.003(2) 0.0186(19)
C21' 0.073(3) 0.051(2) 0.027(2) 0.0095(18) 0.009(2) 0.035(2)
C22' 0.055(3) 0.056(2) 0.043(2) 0.027(2) 0.020(2) 0.034(2)
C23' 0.039(2) 0.037(2) 0.040(2) 0.0198(17) 0.0155(18) 0.0237(18)
C24' 0.036(2) 0.050(2) 0.052(2) 0.0266(19) 0.0197(18) 0.0197(19)
C25' 0.051(2) 0.057(2) 0.076(3) 0.036(2) 0.031(2) 0.022(2)
C26' 0.037(2) 0.074(3) 0.087(3) 0.046(2) 0.017(2) 0.021(2)
C27' 0.034(2) 0.0344(19) 0.040(2) 0.0121(17) 0.0025(17) 0.0056(17)
C28' 0.051(2) 0.104(3) 0.118(3) 0.076(3) 0.042(2) 0.045(2)
C29' 0.078(3) 0.049(2) 0.068(3) 0.021(2) 0.019(2) 0.002(2)
C30' 0.041(2) 0.0380(19) 0.045(2) 0.0191(17) 0.0030(17) 0.0119(17)
C31' 0.048(2) 0.040(2) 0.043(2) 0.0196(17) 0.0127(17) 0.0201(18)
P2' 0.0324(5) 0.0400(5) 0.0388(5) 0.0148(4) 0.0070(4) 0.0164(4)
C32' 0.0327(19) 0.0300(18) 0.0312(19) 0.0151(15) -0.0009(16) 0.0085(16)
C33' 0.0256(19) 0.0334(18) 0.040(2) 0.0183(17) 0.0056(16) 0.0118(16)
C34' 0.034(2) 0.0339(19) 0.035(2) 0.0154(17) 0.0098(16) 0.0161(17)
C35' 0.037(2) 0.0268(18) 0.0341(19) 0.0143(16) 0.0071(16) 0.0140(16)
C36' 0.044(2) 0.041(2) 0.035(2) 0.0136(17) 0.0031(17) 0.0168(18)
C37' 0.102(3) 0.062(2) 0.033(2) 0.0216(19) 0.022(2) 0.032(2)
C38' 0.035(2) 0.053(2) 0.047(2) 0.0210(18) 0.0043(17) 0.0155(18)
C39' 0.044(2) 0.093(3) 0.117(4) 0.068(3) -0.003(2) 0.020(2)
C40' 0.044(2) 0.054(2) 0.047(2) 0.0189(18) 0.0186(18) 0.0212(19)
C41' 0.094(3) 0.080(3) 0.075(3) 0.039(2) 0.043(2) 0.066(3)
C42' 0.046(2) 0.037(2) 0.041(2) 0.0126(18) 0.0044(18) 0.0118(18)
C43' 0.057(2) 0.041(2) 0.050(2) 0.0114(19) 0.0050(19) 0.003(2)

loop_
_atom_type_symbol
_atom_type_description
_atom_type_scat_dispersion_real
_atom_type_scat_dispersion_imag
_atom_type_scat_source
C C 0.0033 0.0016 'International Tables Vol C Tables 4.2.6.8 and 6.1.1.4'
H H 0.0000 0.0000 'International Tables Vol C Tables 4.2.6.8 and 6.1.1.4'
N N 0.0061 0.0033 'International Tables Vol C Tables 4.2.6.8 and 6.1.1.4'
P P 0.1023 0.0942 'International Tables Vol C Tables 4.2.6.8 and 6.1.1.4'

loop_
_geom_angle_atom_site_label_1
_geom_angle_atom_site_label_2
_geom_angle_atom_site_label_3
_geom_angle
N5 P1 N2 86.85(11)
N5 P1 P2 112.24(8)
N2 P1 P2 116.20(9)
C3 N2 C6 121.7(2)
C3 N2 P1 115.13(19)
C6 N2 P1 123.08(17)
C4 C3 N2 111.1(2)
C4 C3 C30 128.5(3)
N2 C3 C30 119.7(2)
C3 C4 N5 111.2(2)
C3 C4 C31 128.6(3)
N5 C4 C31 119.9(2)
C4 N5 C18 119.2(2)
C4 N5 P1 115.38(18)
C18 N5 P1 125.45(17)
C7 C6 C11 121.6(3)
C7 C6 N2 118.7(3)
C11 C6 N2 119.6(2)
C8 C7 C6 118.1(3)
C8 C7 C15 119.9(3)
C6 C7 C15 121.8(3)
C9 C8 C7 121.0(3)
C9 C8 H8 119.5
C7 C8 H8 119.5
C8 C9 C10 120.2(3)
C8 C9 H9 119.9
C10 C9 H9 119.9
C9 C10 C11 121.7(3)
C9 C10 H10 119.1
C11 C10 H10 119.1
C10 C11 C6 117.2(3)
C10 C11 C12 119.6(3)
C6 C11 C12 123.1(3)
C11 C12 C13 111.4(2)
C11 C12 C14 112.2(3)
C13 C12 C14 109.6(2)
C11 C12 H12 107.8
C13 C12 H12 107.8
C14 C12 H12 107.8
C12 C13 H13A 109.5
C12 C13 H13B 109.5
H13A C13 H13B 109.5
C12 C13 H13C 109.5
H13A C13 H13C 109.5
H13B C13 H13C 109.5
C12 C14 H14A 109.5
C12 C14 H14B 109.5
H14A C14 H14B 109.5
C12 C14 H14C 109.5
H14A C14 H14C 109.5
H14B C14 H14C 109.5
C16 C15 C17 108.4(3)
C16 C15 C7 114.1(3)
C17 C15 C7 110.4(3)
C16 C15 H15 107.9
C17 C15 H15 107.9
C7 C15 H15 107.9
C15 C16 H16A 109.5
C15 C16 H16B 109.5
H16A C16 H16B 109.5
C15 C16 H16C 109.5
H16A C16 H16C 109.5
H16B C16 H16C 109.5
C15 C17 H17A 109.5
C15 C17 H17B 109.5
H17A C17 H17B 109.5
C15 C17 H17C 109.5
H17A C17 H17C 109.5
H17B C17 H17C 109.5
C23 C18 C19 123.7(3)
C23 C18 N5 117.9(3)
C19 C18 N5 118.2(3)
C20 C19 C18 116.8(3)
C20 C19 C27 121.8(3)
C18 C19 C27 121.4(3)
C21 C20 C19 120.6(4)
C21 C20 H20 119.7
C19 C20 H20 119.7
C22 C21 C20 121.2(4)
C22 C21 H21 119.4
C20 C21 H21 119.4
C21 C22 C23 121.2(4)
C21 C22 H22 119.4
C23 C22 H22 119.4
C22 C23 C18 116.5(4)
C22 C23 C24 120.5(3)
C18 C23 C24 123.0(3)
C23 C24 C25 114.6(3)
C23 C24 C26 114.0(3)
C25 C24 C26 108.7(3)
C23 C24 H24 106.3
C25 C24 H24 106.3
C26 C24 H24 106.3
C24 C25 H25A 109.5
C24 C25 H25B 109.5
H25A C25 H25B 109.5
C24 C25 H25C 109.5
H25A C25 H25C 109.5
H25B C25 H25C 109.5
C24 C26 H26A 109.5
C24 C26 H26B 109.5
H26A C26 H26B 109.5
C24 C26 H26C 109.5
H26A C26 H26C 109.5
H26B C26 H26C 109.5
C19 C27 C29 114.5(3)
C19 C27 C28 110.0(3)
C29 C27 C28 110.1(3)
C19 C27 H27 107.3
C29 C27 H27 107.3
C28 C27 H27 107.3
C27 C28 H28A 109.5
C27 C28 H28B 109.5
H28A C28 H28B 109.5
C27 C28 H28C 109.5
H28A C28 H28C 109.5
H28B C28 H28C 109.5
C27 C29 H29A 109.5
C27 C29 H29B 109.5
H29A C29 H29B 109.5
C27 C29 H29C 109.5
H29A C29 H29C 109.5
H29B C29 H29C 109.5
C3 C30 H30A 109.5
C3 C30 H30B 109.5
H30A C30 H30B 109.5
C3 C30 H30C 109.5
H30A C30 H30C 109.5
H30B C30 H30C 109.5
C4 C31 H31A 109.5
C4 C31 H31B 109.5
H31A C31 H31B 109.5
C4 C31 H31C 109.5
H31A C31 H31C 109.5
H31B C31 H31C 109.5
C35 P2 C32 90.61(13)
C35 P2 P1 83.68(9)
C32 P2 P1 87.25(10)
C33 C32 C36 125.5(3)
C33 C32 P2 110.9(2)
C36 C32 P2 123.3(2)
C32 C33 C34 113.9(2)
C32 C33 C38 124.0(3)
C34 C33 C38 121.8(3)
C35 C34 C33 113.5(2)
C35 C34 C40 124.3(3)
C33 C34 C40 122.1(2)
C34 C35 C42 124.7(3)
C34 C35 P2 111.1(2)
C42 C35 P2 124.2(2)
C32 C36 C37 112.9(3)
C32 C36 H36A 109.0
C37 C36 H36A 109.0
C32 C36 H36B 109.0
C37 C36 H36B 109.0
H36A C36 H36B 107.8
C36 C37 H37A 109.5
C36 C37 H37B 109.5
H37A C37 H37B 109.5
C36 C37 H37C 109.5
H37A C37 H37C 109.5
H37B C37 H37C 109.5
C33 C38 C39 113.5(3)
C33 C38 H38A 108.9
C39 C38 H38A 108.9
C33 C38 H38B 108.9
C39 C38 H38B 108.9
H38A C38 H38B 107.7
C38 C39 H39A 109.5
C38 C39 H39B 109.5
H39A C39 H39B 109.5
C38 C39 H39C 109.5
H39A C39 H39C 109.5
H39B C39 H39C 109.5
C34 C40 C41 114.3(2)
C34 C40 H40A 108.7
C41 C40 H40A 108.7
C34 C40 H40B 108.7
C41 C40 H40B 108.7
H40A C40 H40B 107.6
C40 C41 H41A 109.5
C40 C41 H41B 109.5
H41A C41 H41B 109.5
C40 C41 H41C 109.5
H41A C41 H41C 109.5
H41B C41 H41C 109.5
C35 C42 C43 113.1(3)
C35 C42 H42A 109.0
C43 C42 H42A 109.0
C35 C42 H42B 109.0
C43 C42 H42B 109.0
H42A C42 H42B 107.8
C42 C43 H43A 109.5
C42 C43 H43B 109.5
H43A C43 H43B 109.5
C42 C43 H43C 109.5
H43A C43 H43C 109.5
H43B C43 H43C 109.5
N5' P1' N2' 86.78(10)
N5' P1' P2' 113.19(8)
N2' P1' P2' 117.38(9)
C3' N2' C6' 119.7(2)
C3' N2' P1' 115.08(18)
C6' N2' P1' 124.28(17)
C4' C3' N2' 111.1(2)
C4' C3' C30' 128.0(2)
N2' C3' C30' 120.6(2)
C3' C4' N5' 111.3(2)
C3' C4' C31' 128.5(3)
N5' C4' C31' 119.7(2)
C4' N5' C18' 119.1(2)
C4' N5' P1' 115.59(18)
C18' N5' P1' 124.21(16)
C11' C6' C7' 121.9(3)
C11' C6' N2' 118.9(3)
C7' C6' N2' 119.2(3)
C8' C7' C6' 117.5(3)
C8' C7' C15' 121.2(3)
C6' C7' C15' 121.3(3)
C9' C8' C7' 121.6(3)
C9' C8' H8' 119.2
C7' C8' H8' 119.2
C10' C9' C8' 119.8(3)
C10' C9' H9' 120.1
C8' C9' H9' 120.1
C9' C10' C11' 121.4(3)
C9' C10' H10' 119.3
C11' C10' H10' 119.3
C10' C11' C6' 117.8(3)
C10' C11' C12' 119.1(3)
C6' C11' C12' 123.1(3)
C11' C12' C14' 111.7(2)
C11' C12' C13' 112.7(2)
C14' C12' C13' 108.9(2)
C11' C12' H12' 107.8
C14' C12' H12' 107.8
C13' C12' H12' 107.8
C12' C13' H13D 109.5
C12' C13' H13E 109.5
H13D C13' H13E 109.5
C12' C13' H13F 109.5
H13D C13' H13F 109.5
H13E C13' H13F 109.5
C12' C14' H14D 109.5
C12' C14' H14E 109.5
H14D C14' H14E 109.5
C12' C14' H14F 109.5
H14D C14' H14F 109.5
H14E C14' H14F 109.5
C7' C15' C16' 112.4(2)
C7' C15' C17' 113.9(3)
C16' C15' C17' 108.9(3)
C7' C15' H15' 107.1
C16' C15' H15' 107.1
C17' C15' H15' 107.1
C15' C16' H16D 109.5
C15' C16' H16E 109.5
H16D C16' H16E 109.5
C15' C16' H16F 109.5
H16D C16' H16F 109.5
H16E C16' H16F 109.5
C15' C17' H17D 109.5
C15' C17' H17E 109.5
H17D C17' H17E 109.5
C15' C17' H17F 109.5
H17D C17' H17F 109.5
H17E C17' H17F 109.5
C19' C18' C23' 122.1(3)
C19' C18' N5' 119.2(3)
C23' C18' N5' 118.5(3)
C20' C19' C18' 117.7(3)
C20' C19' C27' 120.4(3)
C18' C19' C27' 121.8(3)
C21' C20' C19' 121.0(3)
C21' C20' H20' 119.5
C19' C20' H20' 119.5
C22' C21' C20' 120.6(3)
C22' C21' H21' 119.7
C20' C21' H21' 119.7
C21' C22' C23' 121.4(3)
C21' C22' H22' 119.3
C23' C22' H22' 119.3
C22' C23' C18' 117.1(3)
C22' C23' C24' 119.9(3)
C18' C23' C24' 123.0(3)
C23' C24' C25' 112.3(2)
C23' C24' C26' 112.4(2)
C25' C24' C26' 109.0(2)
C23' C24' H24' 107.7
C25' C24' H24' 107.7
C26' C24' H24' 107.7
C24' C25' H25D 109.5
C24' C25' H25E 109.5
H25D C25' H25E 109.5
C24' C25' H25F 109.5
H25D C25' H25F 109.5
H25E C25' H25F 109.5
C24' C26' H26D 109.5
C24' C26' H26E 109.5
H26D C26' H26E 109.5
C24' C26' H26F 109.5
H26D C26' H26F 109.5
H26E C26' H26F 109.5
C28' C27' C19' 111.3(2)
C28' C27' C29' 110.3(3)
C19' C27' C29' 112.5(2)
C28' C27' H27' 107.5
C19' C27' H27' 107.5
C29' C27' H27' 107.5
C27' C28' H28D 109.5
C27' C28' H28E 109.5
H28D C28' H28E 109.5
C27' C28' H28F 109.5
H28D C28' H28F 109.5
H28E C28' H28F 109.5
C27' C29' H29D 109.5
C27' C29' H29E 109.5
H29D C29' H29E 109.5
C27' C29' H29F 109.5
H29D C29' H29F 109.5
H29E C29' H29F 109.5
C3' C30' H30D 109.5
C3' C30' H30E 109.5
H30D C30' H30E 109.5
C3' C30' H30F 109.5
H30D C30' H30F 109.5
H30E C30' H30F 109.5
C4' C31' H31D 109.5
C4' C31' H31E 109.5
H31D C31' H31E 109.5
C4' C31' H31F 109.5
H31D C31' H31F 109.5
H31E C31' H31F 109.5
C32' P2' C35' 90.78(13)
C32' P2' P1' 80.94(9)
C35' P2' P1' 81.23(9)
C33' C32' C36' 125.6(3)
C33' C32' P2' 110.9(2)
C36' C32' P2' 123.4(2)
C32' C33' C34' 113.7(3)
C32' C33' C38' 123.6(3)
C34' C33' C38' 122.6(3)
C35' C34' C33' 113.5(3)
C35' C34' C40' 124.0(3)
C33' C34' C40' 122.4(3)
C34' C35' C42' 124.9(3)
C34' C35' P2' 111.0(2)
C42' C35' P2' 124.0(2)
C37' C36' C32' 115.3(2)
C37' C36' H36C 108.4
C32' C36' H36C 108.4
C37' C36' H36D 108.4
C32' C36' H36D 108.4
H36C C36' H36D 107.5
C36' C37' H37D 109.5
C36' C37' H37E 109.5
H37D C37' H37E 109.5
C36' C37' H37F 109.5
H37D C37' H37F 109.5
H37E C37' H37F 109.5
C33' C38' C39' 114.6(3)
C33' C38' H38C 108.6
C39' C38' H38C 108.6
C33' C38' H38D 108.6
C39' C38' H38D 108.6
H38C C38' H38D 107.6
C38' C39' H39D 109.5
C38' C39' H39E 109.5
H39D C39' H39E 109.5
C38' C39' H39F 109.5
H39D C39' H39F 109.5
H39E C39' H39F 109.5
C41' C40' C34' 114.3(3)
C41' C40' H40C 108.7
C34' C40' H40C 108.7
C41' C40' H40D 108.7
C34' C40' H40D 108.7
H40C C40' H40D 107.6
C40' C41' H41D 109.5
C40' C41' H41E 109.5
H41D C41' H41E 109.5
C40' C41' H41F 109.5
H41D C41' H41F 109.5
H41E C41' H41F 109.5
C35' C42' C43' 113.8(3)
C35' C42' H42C 108.8
C43' C42' H42C 108.8
C35' C42' H42D 108.8
C43' C42' H42D 108.8
H42C C42' H42D 107.7
C42' C43' H43D 109.5
C42' C43' H43E 109.5
H43D C43' H43E 109.5
C42' C43' H43F 109.5
H43D C43' H43F 109.5
H43E C43' H43F 109.5

loop_
_geom_bond_atom_site_label_1
_geom_bond_atom_site_label_2
_geom_bond_distance
P1 N5 1.711(2)
P1 N2 1.715(2)
P1 P2 2.5205(11)
N2 C3 1.422(3)
N2 C6 1.431(3)
C3 C4 1.330(4)
C3 C30 1.498(3)
C4 N5 1.419(3)
C4 C31 1.501(3)
N5 C18 1.443(3)
C6 C7 1.405(4)
C6 C11 1.414(4)
C7 C8 1.391(4)
C7 C15 1.514(4)
C8 C9 1.377(4)
C8 H8 0.9500
C9 C10 1.378(4)
C9 H9 0.9500
C10 C11 1.389(4)
C10 H10 0.9500
C11 C12 1.520(4)
C12 C13 1.531(4)
C12 C14 1.545(4)
C12 H12 1.0000
C13 H13A 0.9800
C13 H13B 0.9800
C13 H13C 0.9800
C14 H14A 0.9800
C14 H14B 0.9800
C14 H14C 0.9800
C15 C16 1.493(4)
C15 C17 1.512(4)
C15 H15 1.0000
C16 H16A 0.9800
C16 H16B 0.9800
C16 H16C 0.9800
C17 H17A 0.9800
C17 H17B 0.9800
C17 H17C 0.9800
C18 C23 1.403(4)
C18 C19 1.407(4)
C19 C20 1.394(4)
C19 C27 1.513(4)
C20 C21 1.386(5)
C20 H20 0.9500
C21 C22 1.372(5)
C21 H21 0.9500
C22 C23 1.397(4)
C22 H22 0.9500
C23 C24 1.508(4)
C24 C25 1.518(4)
C24 C26 1.525(4)
C24 H24 1.0000
C25 H25A 0.9800
C25 H25B 0.9800
C25 H25C 0.9800
C26 H26A 0.9800
C26 H26B 0.9800
C26 H26C 0.9800
C27 C29 1.524(4)
C27 C28 1.535(4)
C27 H27 1.0000
C28 H28A 0.9800
C28 H28B 0.9800
C28 H28C 0.9800
C29 H29A 0.9800
C29 H29B 0.9800
C29 H29C 0.9800
C30 H30A 0.9800
C30 H30B 0.9800
C30 H30C 0.9800
C31 H31A 0.9800
C31 H31B 0.9800
C31 H31C 0.9800
P2 C35 1.795(3)
P2 C32 1.797(3)
C32 C33 1.369(3)
C32 C36 1.516(4)
C33 C34 1.450(4)
C33 C38 1.514(4)
C34 C35 1.372(3)
C34 C40 1.521(4)
C35 C42 1.516(4)
C36 C37 1.530(4)
C36 H36A 0.9900
C36 H36B 0.9900
C37 H37A 0.9800
C37 H37B 0.9800
C37 H37C 0.9800
C38 C39 1.529(4)
C38 H38A 0.9900
C38 H38B 0.9900
C39 H39A 0.9800
C39 H39B 0.9800
C39 H39C 0.9800
C40 C41 1.528(4)
C40 H40A 0.9900
C40 H40B 0.9900
C41 H41A 0.9800
C41 H41B 0.9800
C41 H41C 0.9800
C42 C43 1.523(4)
C42 H42A 0.9900
C42 H42B 0.9900
C43 H43A 0.9800
C43 H43B 0.9800
C43 H43C 0.9800
P1' N5' 1.709(2)
P1' N2' 1.718(2)
P1' P2' 2.5652(11)
N2' C3' 1.420(3)
N2' C6' 1.439(3)
C3' C4' 1.331(4)
C3' C30' 1.499(3)
C4' N5' 1.413(3)
C4' C31' 1.504(3)
N5' C18' 1.445(3)
C6' C11' 1.405(4)
C6' C7' 1.410(4)
C7' C8' 1.387(4)
C7' C15' 1.514(4)
C8' C9' 1.385(4)
C8' H8' 0.9500
C9' C10' 1.378(4)
C9' H9' 0.9500
C10' C11' 1.391(4)
C10' H10' 0.9500
C11' C12' 1.519(4)
C12' C14' 1.537(4)
C12' C13' 1.539(4)
C12' H12' 1.0000
C13' H13D 0.9800
C13' H13E 0.9800
C13' H13F 0.9800
C14' H14D 0.9800
C14' H14E 0.9800
C14' H14F 0.9800
C15' C16' 1.524(4)
C15' C17' 1.532(4)
C15' H15' 1.0000
C16' H16D 0.9800
C16' H16E 0.9800
C16' H16F 0.9800
C17' H17D 0.9800
C17' H17E 0.9800
C17' H17F 0.9800
C18' C19' 1.396(4)
C18' C23' 1.414(4)
C19' C20' 1.389(4)
C19' C27' 1.520(4)
C20' C21' 1.381(4)
C20' H20' 0.9500
C21' C22' 1.367(4)
C21' H21' 0.9500
C22' C23' 1.392(4)
C22' H22' 0.9500
C23' C24' 1.516(4)
C24' C25' 1.536(4)
C24' C26' 1.537(3)
C24' H24' 1.0000
C25' H25D 0.9800
C25' H25E 0.9800
C25' H25F 0.9800
C26' H26D 0.9800
C26' H26E 0.9800
C26' H26F 0.9800
C27' C28' 1.514(3)
C27' C29' 1.525(4)
C27' H27' 1.0000
C28' H28D 0.9800
C28' H28E 0.9800
C28' H28F 0.9800
C29' H29D 0.9800
C29' H29E 0.9800
C29' H29F 0.9800
C30' H30D 0.9800
C30' H30E 0.9800
C30' H30F 0.9800
C31' H31D 0.9800
C31' H31E 0.9800
C31' H31F 0.9800
P2' C32' 1.787(3)
P2' C35' 1.789(3)
C32' C33' 1.371(4)
C32' C36' 1.519(4)
C33' C34' 1.448(4)
C33' C38' 1.507(4)
C34' C35' 1.370(4)
C34' C40' 1.517(4)
C35' C42' 1.511(4)
C36' C37' 1.506(4)
C36' H36C 0.9900
C36' H36D 0.9900
C37' H37D 0.9800
C37' H37E 0.9800
C37' H37F 0.9800
C38' C39' 1.508(4)
C38' H38C 0.9900
C38' H38D 0.9900
C39' H39D 0.9800
C39' H39E 0.9800
C39' H39F 0.9800
C40' C41' 1.512(4)
C40' H40C 0.9900
C40' H40D 0.9900
C41' H41D 0.9800
C41' H41E 0.9800
C41' H41F 0.9800
C42' C43' 1.516(4)
C42' H42C 0.9900
C42' H42D 0.9900
C43' H43D 0.9800
C43' H43E 0.9800
C43' H43F 0.9800

loop_
_geom_torsion_atom_site_label_1
_geom_torsion_atom_site_label_2
_geom_torsion_atom_site_label_3
_geom_torsion_atom_site_label_4
_geom_torsion
N5 P1 N2 C3 -5.09(19)
P2 P1 N2 C3 -118.38(17)
N5 P1 N2 C6 172.0(2)
P2 P1 N2 C6 58.7(2)
C6 N2 C3 C4 -173.3(2)
P1 N2 C3 C4 3.8(3)
C6 N2 C3 C30 14.8(4)
P1 N2 C3 C30 -168.1(2)
N2 C3 C4 N5 0.2(3)
C30 C3 C4 N5 171.3(3)
N2 C3 C4 C31 -173.8(2)
C30 C3 C4 C31 -2.8(5)
C3 C4 N5 C18 175.8(3)
C31 C4 N5 C18 -9.6(4)
C3 C4 N5 P1 -4.2(3)
C31 C4 N5 P1 170.4(2)
N2 P1 N5 C4 5.2(2)
P2 P1 N5 C4 122.32(18)
N2 P1 N5 C18 -174.7(2)
P2 P1 N5 C18 -57.7(2)
C3 N2 C6 C7 -116.7(3)
P1 N2 C6 C7 66.4(3)
C3 N2 C6 C11 64.7(3)
P1 N2 C6 C11 -112.2(2)
C11 C6 C7 C8 1.1(4)
N2 C6 C7 C8 -177.5(2)
C11 C6 C7 C15 -175.2(3)
N2 C6 C7 C15 6.2(4)
C6 C7 C8 C9 -0.9(4)
C15 C7 C8 C9 175.5(3)
C7 C8 C9 C10 -1.0(5)
C8 C9 C10 C11 2.7(5)
C9 C10 C11 C6 -2.4(4)
C9 C10 C11 C12 176.1(3)
C7 C6 C11 C10 0.5(4)
N2 C6 C11 C10 179.1(2)
C7 C6 C11 C12 -177.9(2)
N2 C6 C11 C12 0.6(4)
C10 C11 C12 C13 -74.9(3)
C6 C11 C12 C13 103.5(3)
C10 C11 C12 C14 48.4(4)
C6 C11 C12 C14 -133.2(3)
C8 C7 C15 C16 51.3(4)
C6 C7 C15 C16 -132.5(3)
C8 C7 C15 C17 -71.1(4)
C6 C7 C15 C17 105.1(3)
C4 N5 C18 C23 -85.8(3)
P1 N5 C18 C23 94.2(3)
C4 N5 C18 C19 90.0(3)
P1 N5 C18 C19 -90.0(3)
C23 C18 C19 C20 -0.9(4)
N5 C18 C19 C20 -176.4(2)
C23 C18 C19 C27 -179.7(2)
N5 C18 C19 C27 4.8(4)
C18 C19 C20 C21 0.5(4)
C27 C19 C20 C21 179.4(3)
C19 C20 C21 C22 0.2(5)
C20 C21 C22 C23 -0.6(5)
C21 C22 C23 C18 0.3(5)
C21 C22 C23 C24 -178.6(3)
C19 C18 C23 C22 0.5(4)
N5 C18 C23 C22 176.0(2)
C19 C18 C23 C24 179.4(3)
N5 C18 C23 C24 -5.1(4)
C22 C23 C24 C25 -88.2(4)
C18 C23 C24 C25 93.0(4)
C22 C23 C24 C26 37.9(4)
C18 C23 C24 C26 -140.9(3)
C20 C19 C27 C29 36.9(4)
C18 C19 C27 C29 -144.3(3)
C20 C19 C27 C28 -87.7(3)
C18 C19 C27 C28 91.1(3)
N5 P1 P2 C35 93.33(12)
N2 P1 P2 C35 -168.90(12)
N5 P1 P2 C32 -175.75(13)
N2 P1 P2 C32 -77.98(13)
C35 P2 C32 C33 0.5(2)
P1 P2 C32 C33 -83.1(2)
C35 P2 C32 C36 -173.0(2)
P1 P2 C32 C36 103.3(2)
C36 C32 C33 C34 173.0(3)
P2 C32 C33 C34 -0.4(3)
C36 C32 C33 C38 -1.0(5)
P2 C32 C33 C38 -174.3(2)
C32 C33 C34 C35 0.0(4)
C38 C33 C34 C35 174.1(3)
C32 C33 C34 C40 -176.4(3)
C38 C33 C34 C40 -2.3(4)
C33 C34 C35 C42 -177.1(3)
C40 C34 C35 C42 -0.8(5)
C33 C34 C35 P2 0.4(3)
C40 C34 C35 P2 176.7(2)
C32 P2 C35 C34 -0.5(2)
P1 P2 C35 C34 86.6(2)
C32 P2 C35 C42 177.0(3)
P1 P2 C35 C42 -95.9(2)
C33 C32 C36 C37 -106.5(3)
P2 C32 C36 C37 66.1(3)
C32 C33 C38 C39 85.2(4)
C34 C33 C38 C39 -88.2(4)
C35 C34 C40 C41 101.8(3)
C33 C34 C40 C41 -82.2(4)
C34 C35 C42 C43 89.5(3)
P2 C35 C42 C43 -87.7(3)
N5' P1' N2' C3' -3.8(2)
P2' P1' N2' C3' -118.33(17)
N5' P1' N2' C6' 165.2(2)
P2' P1' N2' C6' 50.7(2)
C6' N2' C3' C4' -166.9(3)
P1' N2' C3' C4' 2.7(3)
C6' N2' C3' C30' 19.0(4)
P1' N2' C3' C30' -171.4(2)
N2' C3' C4' N5' 0.5(3)
C30' C3' C4' N5' 174.0(3)
N2' C3' C4' C31' -171.2(3)
C30' C3' C4' C31' 2.4(5)
C3' C4' N5' C18' 165.0(3)
C31' C4' N5' C18' -22.5(4)
C3' C4' N5' P1' -3.5(3)
C31' C4' N5' P1' 169.0(2)
N2' P1' N5' C4' 4.1(2)
P2' P1' N5' C4' 122.61(18)
N2' P1' N5' C18' -163.7(2)
P2' P1' N5' C18' -45.2(2)
C3' N2' C6' C11' 64.4(3)
P1' N2' C6' C11' -104.1(3)
C3' N2' C6' C7' -113.8(3)
P1' N2' C6' C7' 77.7(3)
C11' C6' C7' C8' -0.4(4)
N2' C6' C7' C8' 177.7(2)
C11' C6' C7' C15' 179.9(2)
N2' C6' C7' C15' -2.0(4)
C6' C7' C8' C9' -0.5(4)
C15' C7' C8' C9' 179.2(3)
C7' C8' C9' C10' 0.6(4)
C8' C9' C10' C11' 0.2(4)
C9' C10' C11' C6' -1.1(4)
C9' C10' C11' C12' 175.8(3)
C7' C6' C11' C10' 1.2(4)
N2' C6' C11' C10' -176.9(2)
C7' C6' C11' C12' -175.5(2)
N2' C6' C11' C12' 6.3(4)
C10' C11' C12' C14' -69.5(3)
C6' C11' C12' C14' 107.1(3)
C10' C11' C12' C13' 53.5(4)
C6' C11' C12' C13' -129.9(3)
C8' C7' C15' C16' -107.1(3)
C6' C7' C15' C16' 72.6(3)
C8' C7' C15' C17' 17.4(4)
C6' C7' C15' C17' -162.9(2)
C4' N5' C18' C19' 102.5(3)
P1' N5' C18' C19' -90.1(3)
C4' N5' C18' C23' -74.3(3)
P1' N5' C18' C23' 93.1(3)
C23' C18' C19' C20' -1.3(4)
N5' C18' C19' C20' -178.0(2)
C23' C18' C19' C27' 177.8(2)
N5' C18' C19' C27' 1.1(4)
C18' C19' C20' C21' 2.5(4)
C27' C19' C20' C21' -176.6(2)
C19' C20' C21' C22' -2.0(4)
C20' C21' C22' C23' 0.0(4)
C21' C22' C23' C18' 1.2(4)
C21' C22' C23' C24' -177.5(2)
C19' C18' C23' C22' -0.5(4)
N5' C18' C23' C22' 176.2(2)
C19' C18' C23' C24' 178.1(2)
N5' C18' C23' C24' -5.2(4)
C22' C23' C24' C25' 47.9(3)
C18' C23' C24' C25' -130.7(3)
C22' C23' C24' C26' -75.5(3)
C18' C23' C24' C26' 106.0(3)
C20' C19' C27' C28' -74.8(3)
C18' C19' C27' C28' 106.2(3)
C20' C19' C27' C29' 49.5(4)
C18' C19' C27' C29' -129.5(3)
N5' P1' P2' C32' 87.25(12)
N2' P1' P2' C32' -173.94(13)
N5' P1' P2' C35' 179.46(13)
N2' P1' P2' C35' -81.73(13)
C35' P2' C32' C33' -2.7(2)
P1' P2' C32' C33' 78.33(19)
C35' P2' C32' C36' 174.1(2)
P1' P2' C32' C36' -104.9(2)
C36' C32' C33' C34' -174.6(2)
P2' C32' C33' C34' 2.1(3)
C36' C32' C33' C38' 2.1(4)
P2' C32' C33' C38' 178.8(2)
C32' C33' C34' C35' -0.1(4)
C38' C33' C34' C35' -176.9(2)
C32' C33' C34' C40' 177.2(2)
C38' C33' C34' C40' 0.5(4)
C33' C34' C35' C42' 175.3(2)
C40' C34' C35' C42' -2.0(4)
C33' C34' C35' P2' -1.9(3)
C40' C34' C35' P2' -179.2(2)
C32' P2' C35' C34' 2.6(2)
P1' P2' C35' C34' -78.12(19)
C32' P2' C35' C42' -174.7(2)
P1' P2' C35' C42' 104.6(2)
C33' C32' C36' C37' 87.9(4)
P2' C32' C36' C37' -88.4(3)
C32' C33' C38' C39' -94.5(3)
C34' C33' C38' C39' 81.9(4)
C35' C34' C40' C41' 82.2(4)
C33' C34' C40' C41' -94.9(3)
C34' C35' C42' C43' -99.3(3)
P2' C35' C42' C43' 77.6(3)
